data_2211431
loop_
_publ_author_name
'Lu, Zhi-Ke'
'Yu, Jiang-Fan'
'Huang, Peng-Mian'

_publ_section_title
;
 Racemic 5-(2,4-dichlorophenyl)-3-(2-naphthyl)-1-phenyl-2-pyrazoline
 dichloromethane 0.25-solvate
;
_journal_coeditor_code HB2203
_journal_issue 12
_journal_name_full 'Acta Crystallographica Section E'
_journal_page_first o5755
_journal_page_last o5756
_journal_paper_doi 10.1107/S160053680604877X
_journal_volume 62
_journal_year 2006
_chemical_formula_moiety 'C25 H18 Cl2 N2, 0.25(C H2 Cl2)'
_chemical_formula_sum 'C25.25 H18.5 Cl2.5 N2'
_chemical_formula_weight 438.55
_chemical_melting_point 382-38
_chemical_name_systematic
;
(dl)-5-(2,4-dichlorophenyl)-3-(2-naphthyl)-1-phenyl-2-pyrazoline
dicholromethane 0.25-solvate
;
_space_group_IT_number 2
_symmetry_cell_setting triclinic
_symmetry_space_group_name_Hall '-P 1'
_symmetry_space_group_name_H-M 'P -1'
_atom_sites_solution_hydrogens geom
_atom_sites_solution_primary direct
_atom_sites_solution_secondary difmap
_cell_angle_alpha 69.656(5)
_cell_angle_beta 86.978(5)
_cell_angle_gamma 88.595(6)
_cell_formula_units_Z 4
_cell_length_a 11.171(3)
_cell_length_b 13.464(4)
_cell_length_c 15.414(4)
_cell_measurement_reflns_used 2022
_cell_measurement_temperature 294(2)
_cell_measurement_theta_max 20.86
_cell_measurement_theta_min 2.36
_cell_volume 2170.7(10)
_computing_cell_refinement 'SAINT (Bruker, 1998)'
_computing_data_collection 'SMART (Bruker, 1998)'
_computing_data_reduction SAINT
_computing_molecular_graphics 'SHELXTL (Bruker, 1998)'
_computing_publication_material SHELXTL
_computing_structure_refinement 'SHELXL97 (Sheldrick, 1997)'
_computing_structure_solution 'SHELXS97 (Sheldrick, 1997)'
_diffrn_ambient_temperature 294(2)
_diffrn_measured_fraction_theta_full 0.994
_diffrn_measured_fraction_theta_max 0.994
_diffrn_measurement_device_type 'Bruker SMART1000 CCD'
_diffrn_measurement_method \w
_diffrn_radiation_monochromator graphite
_diffrn_radiation_source 'fine-focus sealed tube'
_diffrn_radiation_type MoK\a
_diffrn_radiation_wavelength 0.71073
_diffrn_reflns_av_R_equivalents 0.0335
_diffrn_reflns_av_sigmaI/netI 0.0934
_diffrn_reflns_limit_h_max 12
_diffrn_reflns_limit_h_min -13
_diffrn_reflns_limit_k_max 10
_diffrn_reflns_limit_k_min -15
_diffrn_reflns_limit_l_max 13
_diffrn_reflns_limit_l_min -18
_diffrn_reflns_number 11102
_diffrn_reflns_theta_full 25.02
_diffrn_reflns_theta_max 25.02
_diffrn_reflns_theta_min 1.41
_diffrn_standards_decay_% 0
_diffrn_standards_interval_count 0
_diffrn_standards_interval_time 0
_diffrn_standards_number 0
_exptl_absorpt_coefficient_mu 0.375
_exptl_absorpt_correction_T_max 0.936
_exptl_absorpt_correction_T_min 0.898
_exptl_absorpt_correction_type multi-scan
_exptl_absorpt_process_details '(SADABS; Bruker, 1998)'
_exptl_crystal_colour colourless
_exptl_crystal_density_diffrn 1.342
_exptl_crystal_density_method 'not measured'
_exptl_crystal_description prism
_exptl_crystal_F_000 906
_exptl_crystal_size_max 0.26
_exptl_crystal_size_mid 0.22
_exptl_crystal_size_min 0.18
_refine_diff_density_max 0.304
_refine_diff_density_min -0.316
_refine_ls_extinction_method none
_refine_ls_goodness_of_fit_ref 0.982
_refine_ls_hydrogen_treatment constr
_refine_ls_matrix_type full
_refine_ls_number_parameters 550
_refine_ls_number_reflns 7622
_refine_ls_number_restraints 21
_refine_ls_restrained_S_all 1.013
_refine_ls_R_factor_all 0.1447
_refine_ls_R_factor_gt 0.0525
_refine_ls_shift/su_max 0.001
_refine_ls_shift/su_mean 0.000
_refine_ls_structure_factor_coef Fsqd
_refine_ls_weighting_details 'calc w=1/[\s^2^(Fo^2^)+(0.0554P)^2^] where P=(Fo^2^+2Fc^2^)/3'
_refine_ls_weighting_scheme calc
_refine_ls_wR_factor_gt 0.1061
_refine_ls_wR_factor_ref 0.1421
_reflns_number_gt 3525
_reflns_number_total 7622
_reflns_threshold_expression I>2\s(I)
_cod_data_source_file hb2203.cif
_cod_data_source_block I
_cod_depositor_comments
;
The following automatic conversions were performed:
'_symmetry_cell_setting' value 'Triclinic' changed to 'triclinic'
according to '/home/saulius/struct/CIF-dictionaries/cif_core.dic'
dictionary named 'cif_core.dic' version 2.4.1 from 2010-06-29.

Automatic conversion script
Id: cif_fix_enum 1527 2010-12-29 10:47:43Z saulius 

The following automatic conversions were performed:

'_symmetry_cell_setting' value 'Triclinic' changed to 'triclinic'
according to /home/saulius/struct/CIF-dictionaries/cif_core.dic
dictionary named 'cif_core.dic' version 2.4.1 from 2010-06-29.

Automatic conversion script
Id: cif_fix_values 1715 2011-07-08 13:25:40Z adriana 
;
_cod_original_cell_volume 2170.7(11)
_cod_database_code 2211431
_cod_database_fobs_code 2211431

loop_
_symmetry_equiv_pos_as_xyz
'x, y, z'
'-x, -y, -z'

loop_
_atom_site_type_symbol
_atom_site_label
_atom_site_fract_x
_atom_site_fract_y
_atom_site_fract_z
_atom_site_U_iso_or_equiv
_atom_site_adp_type
_atom_site_calc_flag
_atom_site_refinement_flags
_atom_site_occupancy
Cl Cl1 0.55040(8) 0.10181(8) 0.05143(7) 0.0638(3) Uani d . 1
Cl Cl2 0.88905(10) -0.15764(8) -0.01307(7) 0.0771(4) Uani d . 1
Cl Cl3 0.41043(12) 0.37483(13) 0.99286(9) 0.1137(5) Uani d . 1
Cl Cl4 0.31405(10) 0.24571(9) 0.71135(8) 0.0828(4) Uani d . 1
N N1 0.7948(3) 0.1410(3) 0.2569(2) 0.0584(9) Uani d . 1
N N2 0.7924(3) 0.0746(3) 0.3490(2) 0.0557(8) Uani d . 1
N N3 -0.0124(3) 0.4531(3) 0.6782(2) 0.0637(9) Uani d . 1
N N4 -0.0211(3) 0.5536(2) 0.6125(2) 0.0567(9) Uani d . 1
C C1 0.8639(3) 0.0009(3) 0.1619(2) 0.0535(10) Uani d . 1
H H1 0.9104 0.0099 0.2069 0.064 Uiso calc R 1
C C2 0.9068(3) -0.0618(3) 0.1131(3) 0.0582(11) Uani d . 1
H H2 0.9813 -0.0949 0.1250 0.070 Uiso calc R 1
C C3 0.8378(4) -0.0750(3) 0.0465(2) 0.0512(10) Uani d . 1
C C4 0.7282(3) -0.0255(3) 0.0268(2) 0.0510(10) Uani d . 1
H H4 0.6823 -0.0341 -0.0187 0.061 Uiso calc R 1
C C5 0.6887(3) 0.0372(3) 0.0770(2) 0.0450(9) Uani d . 1
C C6 0.7535(3) 0.0510(3) 0.1461(2) 0.0430(9) Uani d . 1
C C7 0.7024(3) 0.1137(3) 0.2052(2) 0.0527(10) Uani d . 1
H H7 0.6608 0.1775 0.1669 0.063 Uiso calc R 1
C C8 0.6179(3) 0.0449(3) 0.2842(2) 0.0567(10) Uani d . 1
H H8A 0.5467 0.0841 0.2922 0.068 Uiso calc R 1
H H8B 0.5943 -0.0185 0.2735 0.068 Uiso calc R 1
C C9 0.6961(4) 0.0188(3) 0.3663(3) 0.0526(10) Uani d . 1
C C10 0.6641(4) -0.0585(3) 0.4577(3) 0.0551(10) Uani d . 1
C C11 0.5576(4) -0.1112(3) 0.4742(3) 0.0627(11) Uani d . 1
H H11 0.5059 -0.0984 0.4261 0.075 Uiso calc R 1
C C12 0.5237(4) -0.1853(3) 0.5631(3) 0.0640(11) Uani d . 1
C C13 0.4112(4) -0.2361(4) 0.5829(3) 0.0808(13) Uani d . 1
H H13 0.3568 -0.2221 0.5364 0.097 Uiso calc R 1
C C14 0.3812(5) -0.3058(4) 0.6699(4) 0.0942(16) Uani d . 1
H H14 0.3064 -0.3379 0.6825 0.113 Uiso calc R 1
C C15 0.4645(6) -0.3285(4) 0.7401(4) 0.0985(18) Uani d . 1
H H15 0.4449 -0.3775 0.7984 0.118 Uiso calc R 1
C C16 0.5721(5) -0.2801(4) 0.7239(3) 0.0887(15) Uani d . 1
H H16 0.6252 -0.2954 0.7714 0.106 Uiso calc R 1
C C17 0.6046(4) -0.2061(3) 0.6352(3) 0.0684(12) Uani d . 1
C C18 0.7141(4) -0.1503(4) 0.6161(3) 0.0758(13) Uani d . 1
H H18 0.7678 -0.1632 0.6630 0.091 Uiso calc R 1
C C19 0.7430(4) -0.0780(3) 0.5307(3) 0.0676(12) Uani d . 1
H H19 0.8149 -0.0414 0.5204 0.081 Uiso calc R 1
C C20 0.8842(4) 0.2153(3) 0.2196(3) 0.0530(10) Uani d . 1
C C21 0.9671(4) 0.2364(3) 0.2749(3) 0.0610(11) Uani d . 1
H H21 0.9635 0.2006 0.3385 0.073 Uiso calc R 1
C C22 1.0546(4) 0.3107(4) 0.2345(4) 0.0746(13) Uani d . 1
H H22 1.1093 0.3248 0.2721 0.089 Uiso calc R 1
C C23 1.0642(4) 0.3647(4) 0.1407(4) 0.0769(13) Uani d . 1
H H23 1.1252 0.4135 0.1150 0.092 Uiso calc R 1
C C24 0.9818(4) 0.3451(3) 0.0861(3) 0.0694(12) Uani d . 1
H H24 0.9860 0.3819 0.0226 0.083 Uiso calc R 1
C C25 0.8925(4) 0.2714(3) 0.1240(3) 0.0605(11) Uani d . 1
H H25 0.8375 0.2588 0.0859 0.073 Uiso calc R 1
C C26 0.1598(3) 0.4593(3) 0.8066(3) 0.0614(11) Uani d . 1
H H26 0.0963 0.5073 0.7927 0.074 Uiso calc R 1
C C27 0.2300(4) 0.4542(3) 0.8790(3) 0.0656(11) Uani d . 1
H H27 0.2139 0.4981 0.9134 0.079 Uiso calc R 1
C C28 0.3238(4) 0.3836(4) 0.8996(3) 0.0679(12) Uani d . 1
C C29 0.3499(3) 0.3200(3) 0.8490(3) 0.0664(12) Uani d . 1
H H29 0.4144 0.2730 0.8631 0.080 Uiso calc R 1
C C30 0.2792(3) 0.3263(3) 0.7763(3) 0.0564(11) Uani d . 1
C C31 0.1808(3) 0.3950(3) 0.7537(3) 0.0523(10) Uani d . 1
C C32 0.1046(3) 0.4029(3) 0.6738(2) 0.0596(11) Uani d . 1
H H32 0.0934 0.3323 0.6707 0.072 Uiso calc R 1
C C33 0.1592(3) 0.4776(3) 0.5802(2) 0.0668(12) Uani d . 1
H H33A 0.2401 0.4981 0.5864 0.080 Uiso calc R 1
H H33B 0.1601 0.4449 0.5332 0.080 Uiso calc R 1
C C34 0.0749(3) 0.5706(3) 0.5580(3) 0.0552(10) Uani d . 1
C C35 0.0945(3) 0.6728(3) 0.4842(2) 0.0556(10) Uani d . 1
C C36 0.1947(3) 0.6885(3) 0.4253(3) 0.0614(11) Uani d . 1
H H36 0.2474 0.6322 0.4312 0.074 Uiso calc R 1
C C37 0.2202(4) 0.7878(3) 0.3559(2) 0.0572(11) Uani d . 1
C C38 0.3257(4) 0.8040(4) 0.2968(3) 0.0758(13) Uani d . 1
H H38 0.3784 0.7479 0.3019 0.091 Uiso calc R 1
C C39 0.3497(4) 0.9012(4) 0.2330(3) 0.0826(14) Uani d . 1
H H39 0.4191 0.9108 0.1950 0.099 Uiso calc R 1
C C40 0.2728(5) 0.9858(4) 0.2234(3) 0.0771(13) Uani d . 1
H H40 0.2913 1.0520 0.1800 0.092 Uiso calc R 1
C C41 0.1698(4) 0.9725(3) 0.2777(3) 0.0702(12) Uani d . 1
H H41 0.1177 1.0296 0.2700 0.084 Uiso calc R 1
C C42 0.1408(4) 0.8726(3) 0.3458(2) 0.0568(10) Uani d . 1
C C43 0.0357(4) 0.8544(3) 0.4051(3) 0.0673(12) Uani d . 1
H H43 -0.0195 0.9092 0.3981 0.081 Uiso calc R 1
C C44 0.0141(3) 0.7583(3) 0.4721(3) 0.0655(12) Uani d . 1
H H44 -0.0550 0.7490 0.5104 0.079 Uiso calc R 1
C C45 -0.1057(3) 0.4125(3) 0.7441(2) 0.0529(10) Uani d . 1
C C46 -0.2131(3) 0.4676(3) 0.7405(3) 0.0599(11) Uani d . 1
H H46 -0.2247 0.5317 0.6929 0.072 Uiso calc R 1
C C47 -0.3025(4) 0.4266(4) 0.8079(3) 0.0781(13) Uani d . 1
H H47 -0.3742 0.4638 0.8059 0.094 Uiso calc R 1
C C48 -0.2869(4) 0.3310(4) 0.8785(3) 0.0830(14) Uani d . 1
H H48 -0.3474 0.3043 0.9240 0.100 Uiso calc R 1
C C49 -0.1823(4) 0.2760(4) 0.8811(3) 0.0750(13) Uani d . 1
H H49 -0.1721 0.2108 0.9276 0.090 Uiso calc R 1
C C50 -0.0920(4) 0.3166(3) 0.8152(3) 0.0710(12) Uani d . 1
H H50 -0.0204 0.2790 0.8183 0.085 Uiso calc R 1
C C51 0.4930(9) 0.4203(7) 0.5152(6) 0.094(3) Uani d PDU 0.50
H H51A 0.4341 0.3666 0.5437 0.113 Uiso d PR 0.50
H H51B 0.5667 0.3855 0.5074 0.113 Uiso d PR 0.50
Cl Cl5 0.5164(5) 0.4855(5) 0.5926(4) 0.1128(15) Uani d PDU 0.50
Cl Cl6 0.4502(9) 0.4881(8) 0.4169(7) 0.276(6) Uani d PDU 0.50

loop_
_atom_site_aniso_label
_atom_site_aniso_U_11
_atom_site_aniso_U_22
_atom_site_aniso_U_33
_atom_site_aniso_U_12
_atom_site_aniso_U_13
_atom_site_aniso_U_23
Cl1 0.0483(6) 0.0708(7) 0.0694(7) 0.0061(5) -0.0099(5) -0.0202(6)
Cl2 0.0927(9) 0.0659(8) 0.0787(7) 0.0018(6) 0.0197(6) -0.0362(6)
Cl3 0.0868(10) 0.1570(14) 0.1097(10) 0.0242(9) -0.0305(8) -0.0597(10)
Cl4 0.0774(8) 0.0723(8) 0.0994(9) 0.0197(6) 0.0056(6) -0.0334(7)
N1 0.062(2) 0.068(2) 0.050(2) -0.0130(19) -0.0045(17) -0.0253(19)
N2 0.059(2) 0.058(2) 0.053(2) -0.0029(18) -0.0009(17) -0.0245(19)
N3 0.046(2) 0.056(2) 0.067(2) 0.0058(18) 0.0043(17) 0.0039(19)
N4 0.045(2) 0.059(2) 0.057(2) 0.0008(17) -0.0004(17) -0.0075(18)
C1 0.046(3) 0.056(3) 0.060(2) 0.001(2) -0.0062(19) -0.021(2)
C2 0.051(3) 0.050(3) 0.071(3) 0.001(2) 0.002(2) -0.018(2)
C3 0.057(3) 0.044(2) 0.050(2) -0.003(2) 0.012(2) -0.016(2)
C4 0.056(3) 0.053(2) 0.044(2) -0.008(2) 0.0007(19) -0.017(2)
C5 0.042(2) 0.044(2) 0.044(2) -0.0061(18) 0.0016(18) -0.0094(19)
C6 0.046(2) 0.039(2) 0.042(2) -0.0029(18) 0.0013(18) -0.0116(18)
C7 0.049(2) 0.053(3) 0.058(2) 0.000(2) -0.002(2) -0.021(2)
C8 0.051(3) 0.064(3) 0.061(2) 0.000(2) 0.005(2) -0.030(2)
C9 0.052(3) 0.055(3) 0.055(3) 0.006(2) 0.007(2) -0.026(2)
C10 0.056(3) 0.058(3) 0.056(3) 0.005(2) 0.002(2) -0.026(2)
C11 0.065(3) 0.062(3) 0.064(3) -0.001(2) 0.004(2) -0.027(2)
C12 0.074(3) 0.053(3) 0.069(3) 0.000(2) 0.014(3) -0.028(3)
C13 0.088(4) 0.073(3) 0.083(3) -0.013(3) 0.020(3) -0.031(3)
C14 0.099(4) 0.071(4) 0.109(4) -0.015(3) 0.040(4) -0.031(3)
C15 0.126(5) 0.061(4) 0.089(4) 0.008(4) 0.036(4) -0.009(3)
C16 0.105(5) 0.067(3) 0.076(4) 0.011(3) 0.014(3) -0.006(3)
C17 0.079(3) 0.054(3) 0.066(3) 0.013(3) 0.010(3) -0.016(3)
C18 0.077(4) 0.076(3) 0.069(3) 0.011(3) -0.012(3) -0.018(3)
C19 0.061(3) 0.070(3) 0.069(3) 0.003(2) 0.000(2) -0.021(3)
C20 0.052(3) 0.047(3) 0.068(3) 0.001(2) 0.002(2) -0.030(2)
C21 0.058(3) 0.057(3) 0.072(3) 0.002(2) -0.007(2) -0.027(2)
C22 0.054(3) 0.065(3) 0.115(4) -0.001(2) -0.013(3) -0.041(3)
C23 0.066(3) 0.063(3) 0.099(4) -0.008(2) 0.013(3) -0.027(3)
C24 0.080(3) 0.050(3) 0.076(3) -0.004(2) 0.014(3) -0.023(3)
C25 0.068(3) 0.055(3) 0.060(3) -0.002(2) 0.004(2) -0.024(2)
C26 0.046(3) 0.051(3) 0.079(3) 0.007(2) 0.002(2) -0.014(2)
C27 0.056(3) 0.061(3) 0.080(3) 0.003(2) 0.005(2) -0.027(2)
C28 0.051(3) 0.076(3) 0.071(3) 0.005(2) 0.002(2) -0.019(3)
C29 0.046(3) 0.067(3) 0.071(3) 0.010(2) 0.003(2) -0.007(3)
C30 0.044(2) 0.048(3) 0.067(3) 0.004(2) 0.011(2) -0.010(2)
C31 0.042(2) 0.045(2) 0.059(3) -0.0011(19) 0.007(2) -0.006(2)
C32 0.048(3) 0.054(3) 0.067(3) 0.007(2) 0.002(2) -0.009(2)
C33 0.055(3) 0.073(3) 0.061(3) 0.007(2) 0.002(2) -0.009(2)
C34 0.045(3) 0.058(3) 0.055(2) 0.003(2) -0.002(2) -0.009(2)
C35 0.051(3) 0.063(3) 0.047(2) 0.003(2) 0.000(2) -0.013(2)
C36 0.054(3) 0.065(3) 0.059(3) 0.005(2) -0.001(2) -0.015(2)
C37 0.054(3) 0.064(3) 0.045(2) -0.006(2) -0.001(2) -0.008(2)
C38 0.068(3) 0.083(4) 0.063(3) -0.002(3) 0.012(2) -0.011(3)
C39 0.077(4) 0.095(4) 0.060(3) -0.016(3) 0.013(2) -0.008(3)
C40 0.094(4) 0.073(4) 0.053(3) -0.020(3) 0.004(3) -0.009(3)
C41 0.086(4) 0.063(3) 0.055(3) 0.000(3) -0.014(3) -0.011(2)
C42 0.060(3) 0.060(3) 0.045(2) -0.002(2) -0.006(2) -0.011(2)
C43 0.068(3) 0.066(3) 0.059(3) 0.014(2) -0.006(2) -0.010(2)
C44 0.052(3) 0.073(3) 0.062(3) 0.005(2) 0.007(2) -0.014(3)
C45 0.044(3) 0.055(3) 0.053(2) -0.007(2) 0.001(2) -0.010(2)
C46 0.048(3) 0.052(3) 0.070(3) -0.005(2) -0.001(2) -0.009(2)
C47 0.048(3) 0.080(4) 0.099(3) -0.004(3) 0.011(3) -0.024(3)
C48 0.062(3) 0.086(4) 0.083(3) -0.017(3) 0.018(3) -0.010(3)
C49 0.062(3) 0.067(3) 0.075(3) -0.014(3) 0.002(3) 0.002(2)
C50 0.051(3) 0.063(3) 0.079(3) 0.000(2) -0.002(2) 0.000(3)
C51 0.087(6) 0.101(7) 0.107(6) 0.003(5) -0.015(5) -0.052(6)
Cl5 0.096(2) 0.114(3) 0.132(3) 0.019(2) -0.012(2) -0.047(2)
Cl6 0.294(9) 0.269(8) 0.311(8) 0.101(7) 0.007(6) -0.167(7)

loop_
_atom_type_symbol
_atom_type_description
_atom_type_scat_dispersion_real
_atom_type_scat_dispersion_imag
_atom_type_scat_source
C C 0.0033 0.0016 'International Tables Vol C Tables 4.2.6.8 and 6.1.1.4'
H H 0.0000 0.0000 'International Tables Vol C Tables 4.2.6.8 and 6.1.1.4'
N N 0.0061 0.0033 'International Tables Vol C Tables 4.2.6.8 and 6.1.1.4'
Cl Cl 0.1484 0.1585 'International Tables Vol C Tables 4.2.6.8 and 6.1.1.4'

loop_
_geom_angle_atom_site_label_1
_geom_angle_atom_site_label_2
_geom_angle_atom_site_label_3
_geom_angle
C20 N1 N2 121.7(3)
C20 N1 C7 125.9(3)
N2 N1 C7 112.0(3)
C9 N2 N1 108.5(3)
N4 N3 C45 120.4(3)
N4 N3 C32 113.0(3)
C45 N3 C32 126.4(3)
C34 N4 N3 108.2(3)
C2 C1 C6 121.9(4)
C2 C1 H1 119.0
C6 C1 H1 119.0
C1 C2 C3 119.0(4)
C1 C2 H2 120.5
C3 C2 H2 120.5
C4 C3 C2 121.4(3)
C4 C3 Cl2 119.2(3)
C2 C3 Cl2 119.4(3)
C3 C4 C5 117.7(3)
C3 C4 H4 121.1
C5 C4 H4 121.1
C4 C5 C6 123.0(3)
C4 C5 Cl1 118.0(3)
C6 C5 Cl1 119.0(3)
C1 C6 C5 116.9(3)
C1 C6 C7 121.6(3)
C5 C6 C7 121.4(3)
N1 C7 C6 112.1(3)
N1 C7 C8 101.5(3)
C6 C7 C8 111.1(3)
N1 C7 H7 110.6
C6 C7 H7 110.6
C8 C7 H7 110.6
C9 C8 C7 101.6(3)
C9 C8 H8A 111.4
C7 C8 H8A 111.4
C9 C8 H8B 111.4
C7 C8 H8B 111.4
H8A C8 H8B 109.3
N2 C9 C10 123.0(4)
N2 C9 C8 113.2(3)
C10 C9 C8 123.8(4)
C11 C10 C19 119.2(4)
C11 C10 C9 120.8(4)
C19 C10 C9 119.9(4)
C10 C11 C12 121.8(4)
C10 C11 H11 119.1
C12 C11 H11 119.1
C13 C12 C17 118.8(4)
C13 C12 C11 122.6(4)
C17 C12 C11 118.5(4)
C14 C13 C12 120.8(5)
C14 C13 H13 119.6
C12 C13 H13 119.6
C13 C14 C15 119.7(5)
C13 C14 H14 120.2
C15 C14 H14 120.2
C16 C15 C14 121.0(5)
C16 C15 H15 119.5
C14 C15 H15 119.5
C15 C16 C17 120.5(5)
C15 C16 H16 119.7
C17 C16 H16 119.7
C18 C17 C12 118.4(4)
C18 C17 C16 122.5(5)
C12 C17 C16 119.0(5)
C19 C18 C17 121.7(4)
C19 C18 H18 119.2
C17 C18 H18 119.2
C18 C19 C10 120.3(4)
C18 C19 H19 119.8
C10 C19 H19 119.8
N1 C20 C21 121.5(4)
N1 C20 C25 120.1(4)
C21 C20 C25 118.4(4)
C22 C21 C20 119.4(4)
C22 C21 H21 120.3
C20 C21 H21 120.3
C23 C22 C21 122.4(4)
C23 C22 H22 118.8
C21 C22 H22 118.8
C24 C23 C22 118.4(4)
C24 C23 H23 120.8
C22 C23 H23 120.8
C23 C24 C25 120.9(4)
C23 C24 H24 119.6
C25 C24 H24 119.6
C24 C25 C20 120.5(4)
C24 C25 H25 119.7
C20 C25 H25 119.7
C27 C26 C31 122.2(4)
C27 C26 H26 118.9
C31 C26 H26 118.9
C28 C27 C26 119.1(4)
C28 C27 H27 120.4
C26 C27 H27 120.4
C29 C28 C27 121.2(4)
C29 C28 Cl3 119.6(3)
C27 C28 Cl3 119.2(4)
C28 C29 C30 119.1(4)
C28 C29 H29 120.5
C30 C29 H29 120.5
C29 C30 C31 122.1(4)
C29 C30 Cl4 118.7(3)
C31 C30 Cl4 119.2(3)
C26 C31 C30 116.4(4)
C26 C31 C32 121.5(3)
C30 C31 C32 122.1(4)
N3 C32 C31 113.5(3)
N3 C32 C33 101.4(3)
C31 C32 C33 112.4(3)
N3 C32 H32 109.8
C31 C32 H32 109.8
C33 C32 H32 109.8
C34 C33 C32 102.1(3)
C34 C33 H33A 111.3
C32 C33 H33A 111.3
C34 C33 H33B 111.3
C32 C33 H33B 111.3
H33A C33 H33B 109.2
N4 C34 C35 121.0(3)
N4 C34 C33 113.5(3)
C35 C34 C33 125.5(3)
C36 C35 C44 118.0(4)
C36 C35 C34 120.3(4)
C44 C35 C34 121.7(4)
C35 C36 C37 122.1(4)
C35 C36 H36 119.0
C37 C36 H36 119.0
C42 C37 C36 119.3(4)
C42 C37 C38 119.0(4)
C36 C37 C38 121.6(4)
C39 C38 C37 120.2(4)
C39 C38 H38 119.9
C37 C38 H38 119.9
C38 C39 C40 121.2(4)
C38 C39 H39 119.4
C40 C39 H39 119.4
C41 C40 C39 120.1(4)
C41 C40 H40 120.0
C39 C40 H40 120.0
C40 C41 C42 120.9(4)
C40 C41 H41 119.5
C42 C41 H41 119.5
C37 C42 C41 118.5(4)
C37 C42 C43 118.1(4)
C41 C42 C43 123.4(4)
C44 C43 C42 121.3(4)
C44 C43 H43 119.4
C42 C43 H43 119.4
C43 C44 C35 121.2(4)
C43 C44 H44 119.4
C35 C44 H44 119.4
C50 C45 C46 118.7(4)
C50 C45 N3 120.3(4)
C46 C45 N3 121.0(4)
C47 C46 C45 119.6(4)
C47 C46 H46 120.2
C45 C46 H46 120.2
C46 C47 C48 120.8(4)
C46 C47 H47 119.6
C48 C47 H47 119.6
C49 C48 C47 119.6(4)
C49 C48 H48 120.2
C47 C48 H48 120.2
C48 C49 C50 120.2(4)
C48 C49 H49 119.9
C50 C49 H49 119.9
C49 C50 C45 121.1(4)
C49 C50 H50 119.4
C45 C50 H50 119.4
Cl6 C51 Cl5 117.7(7)
Cl6 C51 H51A 107.6
Cl5 C51 H51A 107.5
Cl6 C51 H51B 108.2
Cl5 C51 H51B 107.7
H51A C51 H51B 107.7

loop_
_geom_bond_atom_site_label_1
_geom_bond_atom_site_label_2
_geom_bond_distance
Cl1 C5 1.749(3)
Cl2 C3 1.741(4)
Cl3 C28 1.743(4)
Cl4 C30 1.739(4)
N1 C20 1.384(5)
N1 N2 1.389(4)
N1 C7 1.465(4)
N2 C9 1.290(4)
N3 N4 1.384(4)
N3 C45 1.396(4)
N3 C32 1.465(4)
N4 C34 1.301(4)
C1 C2 1.376(5)
C1 C6 1.382(4)
C1 H1 0.9300
C2 C3 1.378(5)
C2 H2 0.9300
C3 C4 1.375(5)
C4 C5 1.381(4)
C4 H4 0.9300
C5 C6 1.384(4)
C6 C7 1.524(5)
C7 C8 1.539(5)
C7 H7 0.9800
C8 C9 1.510(5)
C8 H8A 0.9700
C8 H8B 0.9700
C9 C10 1.463(5)
C10 C11 1.367(5)
C10 C19 1.413(5)
C11 C12 1.426(5)
C11 H11 0.9300
C12 C13 1.412(6)
C12 C17 1.417(6)
C13 C14 1.373(6)
C13 H13 0.9300
C14 C15 1.411(7)
C14 H14 0.9300
C15 C16 1.351(7)
C15 H15 0.9300
C16 C17 1.419(6)
C16 H16 0.9300
C17 C18 1.414(6)
C18 C19 1.367(5)
C18 H18 0.9300
C19 H19 0.9300
C20 C21 1.388(5)
C20 C25 1.402(5)
C21 C22 1.377(5)
C21 H21 0.9300
C22 C23 1.374(5)
C22 H22 0.9300
C23 C24 1.369(6)
C23 H23 0.9300
C24 C25 1.380(5)
C24 H24 0.9300
C25 H25 0.9300
C26 C27 1.379(5)
C26 C31 1.388(5)
C26 H26 0.9300
C27 C28 1.371(5)
C27 H27 0.9300
C28 C29 1.363(5)
C29 C30 1.382(5)
C29 H29 0.9300
C30 C31 1.397(5)
C31 C32 1.506(5)
C32 C33 1.547(5)
C32 H32 0.9800
C33 C34 1.500(5)
C33 H33A 0.9700
C33 H33B 0.9700
C34 C35 1.461(5)
C35 C36 1.376(5)
C35 C44 1.409(5)
C36 C37 1.415(5)
C36 H36 0.9300
C37 C42 1.399(5)
C37 C38 1.424(5)
C38 C39 1.359(5)
C38 H38 0.9300
C39 C40 1.380(6)
C39 H39 0.9300
C40 C41 1.364(5)
C40 H40 0.9300
C41 C42 1.421(5)
C41 H41 0.9300
C42 C43 1.422(5)
C43 C44 1.364(5)
C43 H43 0.9300
C44 H44 0.9300
C45 C50 1.384(5)
C45 C46 1.388(5)
C46 C47 1.379(5)
C46 H46 0.9300
C47 C48 1.381(5)
C47 H47 0.9300
C48 C49 1.363(5)
C48 H48 0.9300
C49 C50 1.371(5)
C49 H49 0.9300
C50 H50 0.9300
C51 Cl6 1.566(8)
C51 Cl5 1.741(8)
C51 H51A 0.9600
C51 H51B 0.9600

loop_
_geom_torsion_atom_site_label_1
_geom_torsion_atom_site_label_2
_geom_torsion_atom_site_label_3
_geom_torsion_atom_site_label_4
_geom_torsion
C20 N1 N2 C9 176.0(3)
C7 N1 N2 C9 -10.7(4)
C45 N3 N4 C34 -177.8(3)
C32 N3 N4 C34 6.9(4)
C6 C1 C2 C3 0.1(5)
C1 C2 C3 C4 1.0(5)
C1 C2 C3 Cl2 -177.9(3)
C2 C3 C4 C5 -0.7(5)
Cl2 C3 C4 C5 178.3(2)
C3 C4 C5 C6 -0.8(5)
C3 C4 C5 Cl1 179.1(3)
C2 C1 C6 C5 -1.4(5)
C2 C1 C6 C7 175.4(3)
C4 C5 C6 C1 1.8(5)
Cl1 C5 C6 C1 -178.1(3)
C4 C5 C6 C7 -175.0(3)
Cl1 C5 C6 C7 5.1(4)
C20 N1 C7 C6 71.7(4)
N2 N1 C7 C6 -101.3(3)
C20 N1 C7 C8 -169.7(3)
N2 N1 C7 C8 17.3(4)
C1 C6 C7 N1 17.7(5)
C5 C6 C7 N1 -165.7(3)
C1 C6 C7 C8 -95.1(4)
C5 C6 C7 C8 81.6(4)
N1 C7 C8 C9 -16.3(3)
C6 C7 C8 C9 103.1(3)
N1 N2 C9 C10 -179.0(3)
N1 N2 C9 C8 -1.5(4)
C7 C8 C9 N2 11.9(4)
C7 C8 C9 C10 -170.7(3)
N2 C9 C10 C11 176.0(3)
C8 C9 C10 C11 -1.1(5)
N2 C9 C10 C19 -2.9(5)
C8 C9 C10 C19 180.0(3)
C19 C10 C11 C12 0.1(6)
C9 C10 C11 C12 -178.8(3)
C10 C11 C12 C13 176.3(4)
C10 C11 C12 C17 -1.6(6)
C17 C12 C13 C14 -1.1(6)
C11 C12 C13 C14 -179.0(4)
C12 C13 C14 C15 -1.1(7)
C13 C14 C15 C16 2.1(8)
C14 C15 C16 C17 -0.9(7)
C13 C12 C17 C18 -176.4(4)
C11 C12 C17 C18 1.6(6)
C13 C12 C17 C16 2.3(6)
C11 C12 C17 C16 -179.7(3)
C15 C16 C17 C18 177.3(4)
C15 C16 C17 C12 -1.3(6)
C12 C17 C18 C19 -0.2(6)
C16 C17 C18 C19 -178.8(4)
C17 C18 C19 C10 -1.3(6)
C11 C10 C19 C18 1.3(6)
C9 C10 C19 C18 -179.8(3)
N2 N1 C20 C21 -8.3(5)
C7 N1 C20 C21 179.3(3)
N2 N1 C20 C25 171.8(3)
C7 N1 C20 C25 -0.6(5)
N1 C20 C21 C22 179.8(3)
C25 C20 C21 C22 -0.4(5)
C20 C21 C22 C23 -0.6(6)
C21 C22 C23 C24 1.4(7)
C22 C23 C24 C25 -1.2(6)
C23 C24 C25 C20 0.3(6)
N1 C20 C25 C24 -179.6(3)
C21 C20 C25 C24 0.5(5)
C31 C26 C27 C28 0.1(6)
C26 C27 C28 C29 1.1(6)
C26 C27 C28 Cl3 -178.4(3)
C27 C28 C29 C30 -0.8(6)
Cl3 C28 C29 C30 178.8(3)
C28 C29 C30 C31 -0.8(6)
C28 C29 C30 Cl4 179.4(3)
C27 C26 C31 C30 -1.6(5)
C27 C26 C31 C32 -178.9(3)
C29 C30 C31 C26 1.9(5)
Cl4 C30 C31 C26 -178.3(3)
C29 C30 C31 C32 179.2(3)
Cl4 C30 C31 C32 -0.9(5)
N4 N3 C32 C31 108.4(3)
C45 N3 C32 C31 -66.5(5)
N4 N3 C32 C33 -12.4(4)
C45 N3 C32 C33 172.7(4)
C26 C31 C32 N3 -20.3(5)
C30 C31 C32 N3 162.5(3)
C26 C31 C32 C33 94.1(4)
C30 C31 C32 C33 -83.1(4)
N3 C32 C33 C34 12.2(4)
C31 C32 C33 C34 -109.3(3)
N3 N4 C34 C35 -176.8(3)
N3 N4 C34 C33 2.4(4)
C32 C33 C34 N4 -9.8(4)
C32 C33 C34 C35 169.4(4)
N4 C34 C35 C36 -178.0(4)
C33 C34 C35 C36 3.0(6)
N4 C34 C35 C44 3.3(6)
C33 C34 C35 C44 -175.7(4)
C44 C35 C36 C37 2.0(6)
C34 C35 C36 C37 -176.8(3)
C35 C36 C37 C42 -0.7(6)
C35 C36 C37 C38 178.4(4)
C42 C37 C38 C39 1.3(6)
C36 C37 C38 C39 -177.7(4)
C37 C38 C39 C40 -0.3(7)
C38 C39 C40 C41 -1.0(7)
C39 C40 C41 C42 1.3(6)
C36 C37 C42 C41 178.1(3)
C38 C37 C42 C41 -1.0(5)
C36 C37 C42 C43 -1.3(5)
C38 C37 C42 C43 179.6(4)
C40 C41 C42 C37 -0.3(6)
C40 C41 C42 C43 179.1(4)
C37 C42 C43 C44 2.1(6)
C41 C42 C43 C44 -177.3(4)
C42 C43 C44 C35 -0.8(6)
C36 C35 C44 C43 -1.2(6)
C34 C35 C44 C43 177.5(4)
N4 N3 C45 C50 -173.6(3)
C32 N3 C45 C50 1.1(6)
N4 N3 C45 C46 5.8(5)
C32 N3 C45 C46 -179.6(4)
C50 C45 C46 C47 0.9(6)
N3 C45 C46 C47 -178.4(4)
C45 C46 C47 C48 -0.7(6)
C46 C47 C48 C49 -0.6(7)
C47 C48 C49 C50 1.5(7)
C48 C49 C50 C45 -1.3(7)
C46 C45 C50 C49 0.0(6)
N3 C45 C50 C49 179.4(4)
